data_4111516
loop_
_publ_author_name
'Kazuo Takimiya'
'Yoshihito Kunugi'
'Yuta Toyoshima'
'Tetsuo Otsubo'

_publ_contact_author_address
;
Department of Applied Chemistry, 
Graduate School of Engineering, 
Hiroshima University, Kagamiyama,
739-8527 Japan
;
_publ_contact_author_email ' ktakimi@hiroshima-u.ac.jp '
_publ_contact_author_fax ' +81-82-424-7734 '
_publ_contact_author_name ' Kazuo Takimiya'
_publ_contact_author_phone ' 81-82-424-5494 '
_publ_section_title
;
 2,6-Diarylnaphtho[1,8-bc:5,4-b'c']dithiophenes as New High-Performance
 Semiconductors for Organic Field-Effect Transistors
;
_journal_name_full 'Journal of the American Chemical Society'
_journal_page_first 3605
_journal_page_last 3612
_journal_paper_doi 10.1021/ja043429p
_journal_volume 127
_journal_year 2005
_chemical_formula_moiety 'C24 H14 S2 '
_chemical_formula_sum 'C24 H14 S2'
_chemical_formula_weight 366.49
_chemical_melting_point 537(1)
_space_group_IT_number 61
_symmetry_cell_setting orthorhombic
_symmetry_Int_Tables_number 61
_symmetry_space_group_name_Hall '-P 2ac 2ab'
_symmetry_space_group_name_H-M 'P b c a'
_cell_angle_alpha 90
_cell_angle_beta 90
_cell_angle_gamma 90
_cell_formula_units_Z 4
_cell_length_a 7.3528(1)
_cell_length_b 8.1884(1)
_cell_length_c 28.6857(5)
_cell_measurement_reflns_used 20899
_cell_measurement_temperature 296.2
_cell_measurement_theta_max 27.4
_cell_measurement_theta_min 2.1
_cell_volume 1727.10(4)
_computing_cell_refinement PROCESS-AUTO
_computing_data_collection PROCESS-AUTO
_computing_data_reduction 'teXsan Ver. 1.11'
_computing_molecular_graphics ORTEP3
_computing_publication_material 'teXsan Ver. 1.11'
_computing_structure_refinement SHELXL97
_computing_structure_solution SIR92
_diffrn_measured_fraction_theta_full 0.9862
_diffrn_measured_fraction_theta_max 0.9862
_diffrn_measurement_device_type 'Rigaku RAXIS-RAPID Imaging Plate'
_diffrn_radiation_type 'Mo K\a'
_diffrn_radiation_wavelength 0.7107
_diffrn_reflns_av_R_equivalents 0.025
_diffrn_reflns_limit_h_max 9
_diffrn_reflns_limit_h_min -9
_diffrn_reflns_limit_k_max 10
_diffrn_reflns_limit_k_min -10
_diffrn_reflns_limit_l_max 37
_diffrn_reflns_limit_l_min -37
_diffrn_reflns_number 12688
_diffrn_reflns_theta_full 27.42
_diffrn_reflns_theta_max 27.42
_exptl_absorpt_coefficient_mu 0.312
_exptl_absorpt_correction_T_max 0.963
_exptl_absorpt_correction_T_min 0.892
_exptl_absorpt_correction_type multi-scan
_exptl_absorpt_process_details '(Higashi, 1995)'
_exptl_crystal_colour red
_exptl_crystal_density_diffrn 1.409
_exptl_crystal_description prism
_exptl_crystal_size_max 0.250
_exptl_crystal_size_mid 0.250
_exptl_crystal_size_min 0.120
_refine_diff_density_max 0.82
_refine_diff_density_min -0.70
_refine_ls_extinction_coef 0.0308
_refine_ls_extinction_expression Fc^*^=kFc[1+0.001xFc^2^\l^3^/sin(2\q)]^-1/4^
_refine_ls_extinction_method SHELXL
_refine_ls_goodness_of_fit_ref 1.487
_refine_ls_hydrogen_treatment refxyz
_refine_ls_number_parameters 140
_refine_ls_number_reflns 1651
_refine_ls_R_factor_gt 0.0650
_refine_ls_shift/su_max -0.0440
_refine_ls_structure_factor_coef Fsqd
_refine_ls_weighting_details 'w = 1/[\s^2^(Fo^2^) + (0.1000P)^2^+0.0000P] where P=(Fo^2^+2Fc^2^)/3'
_refine_ls_weighting_scheme calc
_refine_ls_wR_factor_ref 0.1821
_reflns_number_gt 1651
_reflns_number_total 1955
_reflns_threshold_expression >2.0sigma(I)
_cod_data_source_file ja043429psi20041030_013238_2.cif
_cod_data_source_block DPh-NDT_4
_cod_original_cell_volume 1727.10(5)
_cod_original_formula_sum 'C24 H14 S2 '
_cod_database_code 4111516

loop_
_symmetry_equiv_pos_site_id
_symmetry_equiv_pos_as_xyz
1 +X,+Y,+Z
2 1/2-X,1/2+Y,+Z
3 +X,1/2-Y,1/2+Z
4 1/2-X,-Y,1/2+Z
5 -X,-Y,-Z
6 1/2+X,1/2-Y,-Z
7 -X,1/2+Y,1/2-Z
8 1/2+X,+Y,1/2-Z

loop_
_atom_site_label
_atom_site_type_symbol
_atom_site_fract_x
_atom_site_fract_y
_atom_site_fract_z
_atom_site_U_iso_or_equiv
_atom_site_adp_type
_atom_site_occupancy
_atom_site_calc_flag
S(1) S 0.57916(8) -0.35917(7) 0.46291(2) 0.0432(3) Uani 1.00 d
C(1) C 0.5242(3) -0.2214(3) 0.41876(7) 0.0400(5) Uani 1.00 d
C(2) C 0.4918(3) -0.0658(2) 0.43679(7) 0.0370(5) Uani 1.00 d
C(3) C 0.5125(3) -0.0682(2) 0.48625(7) 0.0360(5) Uani 1.00 d
C(4) C 0.5588(3) -0.2172(3) 0.50628(7) 0.0375(5) Uani 1.00 d
C(5) C 0.5775(3) -0.2259(3) 0.55574(8) 0.0410(5) Uani 1.00 d
C(6) C 0.5538(3) -0.0900(3) 0.58336(8) 0.0398(5) Uani 1.00 d
C(7) C 0.5098(3) -0.2835(3) 0.37088(7) 0.0424(5) Uani 1.00 d
C(8) C 0.6089(4) -0.4216(4) 0.35724(9) 0.0565(7) Uani 1.00 d
C(9) C 0.5895(4) -0.4866(4) 0.3128(1) 0.0678(8) Uani 1.00 d
C(10) C 0.4729(5) -0.4154(4) 0.2814(1) 0.0713(8) Uani 1.00 d
C(11) C 0.3740(5) -0.2794(4) 0.29430(9) 0.0624(7) Uani 1.00 d
C(12) C 0.3911(4) -0.2145(3) 0.33877(8) 0.0508(6) Uani 1.00 d
H(1) H 0.594(4) -0.338(4) 0.572(1) 0.0759 Uiso 1.00 calc
H(2) H 0.571(4) -0.089(4) 0.614(1) 0.0759 Uiso 1.00 calc
H(3) H 0.694(4) -0.478(4) 0.378(1) 0.0759 Uiso 1.00 calc
H(4) H 0.650(5) -0.594(4) 0.308(1) 0.0759 Uiso 1.00 calc
H(5) H 0.458(5) -0.458(4) 0.249(1) 0.0759 Uiso 1.00 calc
H(6) H 0.287(5) -0.231(4) 0.2734(10) 0.0759 Uiso 1.00 calc
H(7) H 0.328(5) -0.134(4) 0.343(1) 0.0759 Uiso 1.00 calc

loop_
_atom_site_aniso_label
_atom_site_aniso_U_11
_atom_site_aniso_U_22
_atom_site_aniso_U_33
_atom_site_aniso_U_12
_atom_site_aniso_U_13
_atom_site_aniso_U_23
S(1) 0.0529(5) 0.0372(4) 0.0396(4) 0.0045(2) -0.0027(2) 0.0008(2)
C(1) 0.039(1) 0.042(1) 0.039(1) -0.0013(8) -0.0011(9) 0.0028(9)
C(2) 0.037(1) 0.040(1) 0.034(1) -0.0022(8) -0.0018(8) 0.0030(8)
C(3) 0.034(1) 0.039(1) 0.035(1) -0.0019(8) -0.0004(8) 0.0042(8)
C(4) 0.041(1) 0.037(1) 0.034(1) 0.0002(8) -0.0023(8) 0.0008(8)
C(5) 0.044(1) 0.042(1) 0.037(1) 0.0010(8) -0.0036(8) 0.0067(9)
C(6) 0.043(1) 0.041(1) 0.036(1) 0.0004(9) -0.0010(8) 0.0060(9)
C(7) 0.044(1) 0.046(1) 0.037(1) -0.0066(9) 0.0021(9) -0.0027(9)
C(8) 0.057(1) 0.064(2) 0.049(1) 0.008(1) -0.002(1) -0.009(1)
C(9) 0.081(2) 0.072(2) 0.051(2) 0.009(1) 0.005(1) -0.019(1)
C(10) 0.091(2) 0.083(2) 0.041(1) -0.013(2) 0.002(1) -0.012(1)
C(11) 0.082(2) 0.067(2) 0.038(1) -0.008(1) -0.009(1) 0.003(1)
C(12) 0.061(1) 0.052(1) 0.040(1) -0.002(1) -0.002(1) 0.003(1)

loop_
_atom_type_symbol
_atom_type_description
_atom_type_scat_dispersion_real
_atom_type_scat_dispersion_imag
_atom_type_scat_source
C C 0.003 0.002
;International Tables for Crystallography
(1992, Vol. C, Tables 4.2.6.8 and 6.1.1.4)
;
H H 0.000 0.000
;International Tables for Crystallography
(1992, Vol. C, Table 6.1.1.4)
;
S S 0.125 0.123
;International Tables for Crystallography
(1992, Vol. C, Tables 4.2.6.8 and 6.1.1.4)
;

loop_
_geom_angle_atom_site_label_1
_geom_angle_atom_site_label_2
_geom_angle_atom_site_label_3
_geom_angle
_geom_angle_site_symmetry_1
_geom_angle_site_symmetry_3
_geom_angle_publ_flag
C(1) S(1) C(4) 93.9(1) . . yes
S(1) C(1) C(2) 111.2(1) . . yes
S(1) C(1) C(7) 118.2(2) . . yes
C(2) C(1) C(7) 130.6(2) . . yes
C(1) C(2) C(3) 109.7(2) . . yes
C(1) C(2) C(6) 134.4(2) . 5_656 yes
C(3) C(2) C(6) 115.9(2) . 5_656 yes
C(2) C(3) C(3) 122.9(2) . 5_656 yes
C(2) C(3) C(4) 116.7(2) . . yes
C(3) C(3) C(4) 120.4(2) 5_656 . yes
S(1) C(4) C(3) 108.5(1) . . yes
S(1) C(4) C(5) 133.0(2) . . yes
C(3) C(4) C(5) 118.5(2) . . yes
C(4) C(5) C(6) 121.3(2) . . yes
C(2) C(6) C(5) 120.9(2) 5_656 . yes
C(1) C(7) C(8) 120.2(2) . . yes
C(1) C(7) C(12) 121.6(2) . . yes
C(8) C(7) C(12) 118.0(2) . . yes
C(7) C(8) C(9) 120.9(3) . . yes
C(8) C(9) C(10) 120.2(3) . . yes
C(9) C(10) C(11) 119.7(3) . . yes
C(10) C(11) C(12) 120.5(3) . . yes
C(7) C(12) C(11) 120.7(2) . . yes

loop_
_geom_bond_atom_site_label_1
_geom_bond_atom_site_label_2
_geom_bond_distance
_geom_bond_site_symmetry_2
_geom_bond_publ_flag
S(1) C(1) 1.744(2) . yes
S(1) C(4) 1.709(2) . yes
C(1) C(2) 1.395(3) . yes
C(1) C(7) 1.469(3) . yes
C(2) C(3) 1.427(3) . yes
C(2) C(6) 1.440(3) 5_656 yes
C(3) C(3) 1.380(4) 5_656 yes
C(3) C(4) 1.391(3) . yes
C(4) C(5) 1.427(3) . yes
C(5) C(6) 1.377(3) . yes
C(7) C(8) 1.401(4) . yes
C(7) C(12) 1.389(3) . yes
C(8) C(9) 1.388(4) . yes
C(9) C(10) 1.374(4) . yes
C(10) C(11) 1.380(5) . yes
C(11) C(12) 1.388(4) . yes

loop_
_geom_contact_atom_site_label_1
_geom_contact_atom_site_label_2
_geom_contact_distance
_geom_contact_site_symmetry_2
S(1) S(1) 3.347(1) 5_646
S(1) C(3) 3.521(2) 6_645
S(1) C(3) 3.554(2) 2_546
C(1) C(5) 3.392(3) 2_446
C(2) C(5) 3.498(3) 2_446

loop_
_geom_torsion_atom_site_label_1
_geom_torsion_atom_site_label_2
_geom_torsion_atom_site_label_3
_geom_torsion_atom_site_label_4
_geom_torsion
_geom_torsion_site_symmetry_2
_geom_torsion_site_symmetry_3
_geom_torsion_site_symmetry_4
_geom_torsion_publ_flag
S(1) C(1) C(2) C(3) -0.5(2) . . . yes
S(1) C(1) C(2) C(6) 178.6(2) . . 5_656 yes
S(1) C(1) C(7) C(8) -27.2(3) . . . yes
S(1) C(1) C(7) C(12) 148.9(2) . . . yes
S(1) C(4) C(3) C(2) 0.4(2) . . . yes
S(1) C(4) C(3) C(3) -180.0(2) . . 5_656 yes
S(1) C(4) C(5) C(6) 179.9(2) . . . yes
C(1) S(1) C(4) C(3) -0.5(2) . . . yes
C(1) S(1) C(4) C(5) 178.5(2) . . . yes
C(1) C(2) C(3) C(3) -179.6(2) . . 5_656 yes
C(1) C(2) C(3) C(4) 0.1(3) . . . yes
C(1) C(2) C(6) C(5) -179.8(2) . 5_656 5_656 yes
C(1) C(7) C(8) C(9) 176.7(2) . . . yes
C(1) C(7) C(12) C(11) -177.3(2) . . . yes
C(2) C(1) S(1) C(4) 0.6(2) . . . yes
C(2) C(1) C(7) C(8) 156.5(2) . . . yes
C(2) C(1) C(7) C(12) -27.3(4) . . . yes
C(2) C(3) C(3) C(2) 180.0 . 5_656 5_656 yes
C(2) C(3) C(3) C(4) -0.4(4) . 5_656 5_656 yes
C(2) C(3) C(4) C(5) -178.8(2) . . . yes
C(2) C(6) C(5) C(4) -0.3(3) 5_656 5_656 5_656 yes
C(3) C(2) C(1) C(7) 176.0(2) . . . yes
C(3) C(2) C(6) C(5) -0.8(3) . 5_656 5_656 yes
C(3) C(3) C(2) C(6) -1.2(3) 5_656 5_656 . yes
C(3) C(3) C(4) C(5) -0.8(3) 5_656 5_656 5_656 yes
C(3) C(4) C(5) C(6) -1.2(3) . . . yes
C(4) S(1) C(1) C(7) -176.4(2) . . . yes
C(4) C(3) C(2) C(6) -179.2(2) . . 5_656 yes
C(4) C(3) C(3) C(4) -180.0 . 5_656 5_656 yes
C(6) C(2) C(1) C(7) 4.9(4) 5_656 5_656 5_656 yes
C(7) C(8) C(9) C(10) 0.4(5) . . . yes
C(7) C(12) C(11) C(10) 1.0(4) . . . yes
C(8) C(7) C(12) C(11) -1.0(4) . . . yes
C(8) C(9) C(10) C(11) -0.5(5) . . . yes
C(9) C(8) C(7) C(12) 0.4(4) . . . yes
C(9) C(10) C(11) C(12) -0.2(5) . . . yes
C(9) C(10) C(11) C(12) -0.2(5) . . . yes
